data_2231662
loop_
_publ_author_name
'Cao, Shouping'
'Wang, Zuoxiang'
'Jin, Xiaofei'

_publ_section_title
;
 Dichlorido[3-methoxymethyl-4-phenyl-5-(2-pyridyl)-4<i>H</i>-1,2,4-triazole-\k^2^<i>N</i>^1^,<i>N</i>^5^]copper(II)
;
_journal_coeditor_code PV2432
_journal_issue 9
_journal_name_full 'Acta Crystallographica Section E'
_journal_page_first m1273
_journal_paper_doi 10.1107/S160053681103296X
_journal_volume 67
_journal_year 2011
_chemical_formula_iupac '[Cu Cl2 (C15 H14 N4 O)]'
_chemical_formula_moiety 'C15 H14 Cl2 Cu N4 O'
_chemical_formula_sum 'C15 H14 Cl2 Cu N4 O'
_chemical_formula_weight 400.74
_chemical_name_systematic
;
Dichlorido[3-methoxymethyl-4-phenyl-5-(2-pyridyl)-4<i>H</i>-1,2,4-
triazole-\k^2^<i>N</i>^1^,<i>N</i>^5^]copper(II)
;
_space_group_IT_number 61
_symmetry_cell_setting orthorhombic
_symmetry_space_group_name_Hall '-P 2ac 2ab'
_symmetry_space_group_name_H-M 'P b c a'
_atom_sites_solution_hydrogens geom
_atom_sites_solution_primary direct
_atom_sites_solution_secondary difmap
_audit_creation_method SHELXL-97
_cell_angle_alpha 90.00
_cell_angle_beta 90.00
_cell_angle_gamma 90.00
_cell_formula_units_Z 8
_cell_length_a 16.6512(11)
_cell_length_b 11.2056(7)
_cell_length_c 17.9966(11)
_cell_measurement_reflns_used 9999
_cell_measurement_temperature 296(2)
_cell_measurement_theta_max 23.2775
_cell_measurement_theta_min 2.466
_cell_volume 3357.9(4)
_computing_cell_refinement 'SAINT (Bruker, 2005)'
_computing_data_collection 'APEX2 (Bruker, 2005)'
_computing_data_reduction 'SAINT (Bruker, 2005)'
_computing_molecular_graphics 'SHELXTL (Sheldrick, 2008)'
_computing_publication_material 'SHELXTL (Sheldrick, 2008)'
_computing_structure_refinement 'SHELXL97 (Sheldrick, 2008)'
_computing_structure_solution 'SHELXS97 (Sheldrick, 2008)'
_diffrn_ambient_temperature 296(2)
_diffrn_measured_fraction_theta_full 1.000
_diffrn_measured_fraction_theta_max 1.000
_diffrn_measurement_device_type 'Bruker APEXII CCD'
_diffrn_measurement_method \w
_diffrn_radiation_monochromator graphite
_diffrn_radiation_source 'fine-focus sealed tube'
_diffrn_radiation_type MoK\a
_diffrn_radiation_wavelength 0.71073
_diffrn_reflns_av_R_equivalents 0.0523
_diffrn_reflns_av_sigmaI/netI 0.0309
_diffrn_reflns_limit_h_max 19
_diffrn_reflns_limit_h_min -19
_diffrn_reflns_limit_k_max 13
_diffrn_reflns_limit_k_min -13
_diffrn_reflns_limit_l_max 20
_diffrn_reflns_limit_l_min -21
_diffrn_reflns_number 22829
_diffrn_reflns_theta_full 25.25
_diffrn_reflns_theta_max 25.25
_diffrn_reflns_theta_min 2.26
_diffrn_standards_number 0
_exptl_absorpt_coefficient_mu 1.627
_exptl_absorpt_correction_T_max 0.8287
_exptl_absorpt_correction_T_min 0.7924
_exptl_absorpt_correction_type multi-scan
_exptl_absorpt_process_details '(SADABS; Sheldrick, 2003)'
_exptl_crystal_colour green
_exptl_crystal_density_diffrn 1.585
_exptl_crystal_density_method 'not measured'
_exptl_crystal_description Plate
_exptl_crystal_F_000 1624
_exptl_crystal_size_max 0.15
_exptl_crystal_size_mid 0.13
_exptl_crystal_size_min 0.12
_refine_diff_density_max 0.271
_refine_diff_density_min -0.295
_refine_ls_extinction_coef 0.00051(11)
_refine_ls_extinction_expression Fc^*^=kFc[1+0.001xFc^2^\l^3^/sin(2\q)]^-1/4^
_refine_ls_extinction_method 'SHELXL97 (Sheldrick, 2008)'
_refine_ls_goodness_of_fit_ref 0.999
_refine_ls_hydrogen_treatment constr
_refine_ls_matrix_type full
_refine_ls_number_parameters 210
_refine_ls_number_reflns 3043
_refine_ls_number_restraints 0
_refine_ls_restrained_S_all 0.999
_refine_ls_R_factor_all 0.0493
_refine_ls_R_factor_gt 0.0294
_refine_ls_shift/su_max 0.003
_refine_ls_shift/su_mean 0.000
_refine_ls_structure_factor_coef Fsqd
_refine_ls_weighting_details 'calc w=1/[\s^2^(Fo^2^)+(0.0297P)^2^+1.3987P] where P=(Fo^2^+2Fc^2^)/3'
_refine_ls_weighting_scheme calc
_refine_ls_wR_factor_gt 0.0627
_refine_ls_wR_factor_ref 0.0683
_reflns_number_gt 2288
_reflns_number_total 3043
_reflns_threshold_expression I>2\s(I)
_cod_data_source_file pv2432.cif
_cod_data_source_block I
_cod_database_code 2231662
_cod_database_fobs_code 2231662

loop_
_symmetry_equiv_pos_as_xyz
'x, y, z'
'-x+1/2, -y, z+1/2'
'-x, y+1/2, -z+1/2'
'x+1/2, -y+1/2, -z'
'-x, -y, -z'
'x-1/2, y, -z-1/2'
'x, -y-1/2, z-1/2'
'-x-1/2, y-1/2, z'

loop_
_atom_site_type_symbol
_atom_site_label
_atom_site_fract_x
_atom_site_fract_y
_atom_site_fract_z
_atom_site_U_iso_or_equiv
_atom_site_adp_type
_atom_site_calc_flag
_atom_site_refinement_flags
_atom_site_occupancy
_atom_site_symmetry_multiplicity
Cu Cu1 0.050004(18) 0.14725(3) 0.291744(16) 0.03113(11) Uani d . 1 1
Cl Cl1 -0.00195(5) 0.07124(6) 0.39349(4) 0.0465(2) Uani d . 1 1
Cl Cl2 0.04038(5) 0.33855(6) 0.32076(4) 0.0497(2) Uani d . 1 1
N N1 0.11465(12) 0.00815(17) 0.25962(11) 0.0307(5) Uani d . 1 1
N N2 0.15782(13) -0.08048(19) 0.29457(12) 0.0363(5) Uani d . 1 1
N N3 0.17649(12) -0.09025(18) 0.17273(11) 0.0320(5) Uani d . 1 1
N N4 0.05062(13) 0.17404(17) 0.17923(12) 0.0315(5) Uani d . 1 1
C C1 0.19497(15) -0.1381(2) 0.24098(15) 0.0360(6) Uani d . 1 1
O O1 0.22057(13) -0.34971(18) 0.22443(12) 0.0537(6) Uani d . 1 1
C C2 0.12619(14) 0.0011(2) 0.18771(13) 0.0288(6) Uani d . 1 1
C C3 0.08684(14) 0.0871(2) 0.13891(14) 0.0298(6) Uani d . 1 1
C C4 0.08315(17) 0.0841(2) 0.06246(14) 0.0409(7) Uani d . 1 1
H H4 0.1081 0.0233 0.0359 0.049 Uiso calc R 1 1
C C5 0.04137(18) 0.1740(3) 0.02592(16) 0.0471(8) Uani d . 1 1
H H5 0.0372 0.1734 -0.0256 0.057 Uiso calc R 1 1
C C6 0.00641(18) 0.2635(3) 0.06654(16) 0.0433(7) Uani d . 1 1
H H6 -0.0209 0.3251 0.0429 0.052 Uiso calc R 1 1
C C7 0.01245(16) 0.2607(2) 0.14301(15) 0.0390(7) Uani d . 1 1
H H7 -0.0111 0.3218 0.1703 0.047 Uiso calc R 1 1
C C8 0.21233(15) -0.1229(2) 0.10221(14) 0.0336(6) Uani d . 1 1
C C9 0.27888(17) -0.0607(3) 0.07879(16) 0.0484(8) Uani d . 1 1
H H9 0.2997 0.0011 0.1074 0.058 Uiso calc R 1 1
C C10 0.31432(19) -0.0914(3) 0.01219(18) 0.0623(9) Uani d . 1 1
H H10 0.3596 -0.0506 -0.0043 0.075 Uiso calc R 1 1
C C11 0.2831(2) -0.1813(4) -0.02921(19) 0.0651(10) Uani d . 1 1
H H11 0.3071 -0.2013 -0.0742 0.078 Uiso calc R 1 1
C C12 0.2167(2) -0.2431(3) -0.00585(18) 0.0623(10) Uani d . 1 1
H H12 0.1961 -0.3045 -0.0350 0.075 Uiso calc R 1 1
C C13 0.17992(18) -0.2144(3) 0.06103(16) 0.0473(7) Uani d . 1 1
H H13 0.1349 -0.2558 0.0775 0.057 Uiso calc R 1 1
C C14 0.25175(18) -0.2404(3) 0.25097(17) 0.0472(7) Uani d . 1 1
H H14A 0.3014 -0.2228 0.2250 0.057 Uiso calc R 1 1
H H14B 0.2643 -0.2486 0.3034 0.057 Uiso calc R 1 1
C C15 0.1611(2) -0.3976(3) 0.2710(2) 0.0763(11) Uani d . 1 1
H H15A 0.1833 -0.4112 0.3195 0.114 Uiso calc R 1 1
H H15B 0.1424 -0.4718 0.2507 0.114 Uiso calc R 1 1
H H15C 0.1171 -0.3426 0.2746 0.114 Uiso calc R 1 1

loop_
_atom_site_aniso_label
_atom_site_aniso_U_11
_atom_site_aniso_U_22
_atom_site_aniso_U_33
_atom_site_aniso_U_12
_atom_site_aniso_U_13
_atom_site_aniso_U_23
Cu1 0.03540(19) 0.03221(18) 0.02578(18) 0.00298(15) 0.00322(14) -0.00052(13)
Cl1 0.0637(5) 0.0446(4) 0.0313(4) -0.0037(4) 0.0134(3) 0.0013(3)
Cl2 0.0754(5) 0.0342(4) 0.0396(4) 0.0099(4) 0.0052(4) -0.0038(3)
N1 0.0329(12) 0.0315(12) 0.0276(12) 0.0032(10) 0.0021(9) 0.0020(9)
N2 0.0372(12) 0.0378(13) 0.0340(12) 0.0046(10) -0.0014(10) 0.0035(10)
N3 0.0321(12) 0.0328(12) 0.0309(12) 0.0015(10) 0.0033(10) 0.0003(10)
N4 0.0355(12) 0.0314(12) 0.0275(11) 0.0026(10) 0.0021(10) 0.0027(9)
C1 0.0340(14) 0.0364(15) 0.0377(16) 0.0016(13) 0.0009(12) 0.0006(13)
O1 0.0589(13) 0.0432(12) 0.0591(14) 0.0147(11) 0.0039(11) -0.0017(11)
C2 0.0276(14) 0.0302(14) 0.0286(14) -0.0020(11) 0.0017(11) -0.0014(11)
C3 0.0305(14) 0.0300(14) 0.0290(14) -0.0034(11) 0.0018(11) -0.0002(11)
C4 0.0520(17) 0.0395(16) 0.0310(16) 0.0062(14) 0.0013(13) -0.0033(13)
C5 0.063(2) 0.0525(19) 0.0256(15) 0.0009(16) -0.0030(14) 0.0052(13)
C6 0.0492(18) 0.0427(17) 0.0381(17) 0.0049(14) -0.0037(14) 0.0105(13)
C7 0.0412(16) 0.0374(16) 0.0382(16) 0.0048(13) 0.0040(13) 0.0040(13)
C8 0.0330(14) 0.0370(15) 0.0309(15) 0.0083(12) 0.0041(12) -0.0035(12)
C9 0.0444(17) 0.0537(19) 0.0469(18) -0.0072(15) 0.0098(14) -0.0069(15)
C10 0.049(2) 0.089(3) 0.049(2) -0.0019(19) 0.0160(16) -0.0052(19)
C11 0.061(2) 0.094(3) 0.040(2) 0.017(2) 0.0122(17) -0.0105(19)
C12 0.076(3) 0.067(2) 0.044(2) 0.005(2) -0.0070(18) -0.0258(17)
C13 0.0486(18) 0.0480(18) 0.0452(19) -0.0026(15) 0.0009(14) -0.0070(15)
C14 0.0394(17) 0.0500(19) 0.0521(19) 0.0116(15) -0.0024(14) 0.0048(15)
C15 0.065(2) 0.062(2) 0.102(3) 0.000(2) 0.017(2) 0.007(2)

loop_
_atom_type_symbol
_atom_type_description
_atom_type_scat_dispersion_real
_atom_type_scat_dispersion_imag
_atom_type_scat_source
C C 0.0033 0.0016 'International Tables Vol C Tables 4.2.6.8 and 6.1.1.4'
H H 0.0000 0.0000 'International Tables Vol C Tables 4.2.6.8 and 6.1.1.4'
N N 0.0061 0.0033 'International Tables Vol C Tables 4.2.6.8 and 6.1.1.4'
O O 0.0106 0.0060 'International Tables Vol C Tables 4.2.6.8 and 6.1.1.4'
Cl Cl 0.1484 0.1585 'International Tables Vol C Tables 4.2.6.8 and 6.1.1.4'
Cu Cu 0.3201 1.2651 'International Tables Vol C Tables 4.2.6.8 and 6.1.1.4'

loop_
_geom_angle_atom_site_label_1
_geom_angle_atom_site_label_2
_geom_angle_atom_site_label_3
_geom_angle
N1 Cu1 N4 79.86(8)
N1 Cu1 Cl1 98.75(6)
N4 Cu1 Cl1 152.04(6)
N1 Cu1 Cl2 150.56(6)
N4 Cu1 Cl2 95.26(6)
Cl1 Cu1 Cl2 98.65(3)
C2 N1 N2 109.3(2)
C2 N1 Cu1 114.52(16)
N2 N1 Cu1 135.85(16)
C1 N2 N1 105.3(2)
C2 N3 C1 104.8(2)
C2 N3 C8 128.4(2)
C1 N3 C8 126.3(2)
C7 N4 C3 118.3(2)
C7 N4 Cu1 126.09(18)
C3 N4 Cu1 115.22(16)
N2 C1 N3 111.0(2)
N2 C1 C14 125.8(2)
N3 C1 C14 123.2(2)
C15 O1 C14 112.8(3)
N1 C2 N3 109.5(2)
N1 C2 C3 119.3(2)
N3 C2 C3 131.2(2)
N4 C3 C4 122.1(2)
N4 C3 C2 110.6(2)
C4 C3 C2 127.2(2)
C3 C4 C5 118.5(3)
C3 C4 H4 120.7
C5 C4 H4 120.7
C6 C5 C4 119.4(3)
C6 C5 H5 120.3
C4 C5 H5 120.3
C5 C6 C7 118.9(3)
C5 C6 H6 120.5
C7 C6 H6 120.5
N4 C7 C6 122.7(3)
N4 C7 H7 118.7
C6 C7 H7 118.7
C9 C8 C13 121.9(3)
C9 C8 N3 118.2(2)
C13 C8 N3 119.9(2)
C8 C9 C10 119.0(3)
C8 C9 H9 120.5
C10 C9 H9 120.5
C11 C10 C9 119.9(3)
C11 C10 H10 120.0
C9 C10 H10 120.0
C10 C11 C12 121.1(3)
C10 C11 H11 119.5
C12 C11 H11 119.5
C11 C12 C13 120.3(3)
C11 C12 H12 119.9
C13 C12 H12 119.9
C8 C13 C12 117.8(3)
C8 C13 H13 121.1
C12 C13 H13 121.1
O1 C14 C1 113.0(2)
O1 C14 H14A 109.0
C1 C14 H14A 109.0
O1 C14 H14B 109.0
C1 C14 H14B 109.0
H14A C14 H14B 107.8
O1 C15 H15A 109.5
O1 C15 H15B 109.5
H15A C15 H15B 109.5
O1 C15 H15C 109.5
H15A C15 H15C 109.5
H15B C15 H15C 109.5

loop_
_geom_bond_atom_site_label_1
_geom_bond_atom_site_label_2
_geom_bond_distance
Cu1 N1 1.981(2)
Cu1 N4 2.047(2)
Cu1 Cl1 2.1969(7)
Cu1 Cl2 2.2121(7)
N1 C2 1.311(3)
N1 N2 1.378(3)
N2 C1 1.315(3)
N3 C2 1.350(3)
N3 C1 1.375(3)
N3 C8 1.449(3)
N4 C7 1.331(3)
N4 C3 1.356(3)
C1 C14 1.496(4)
O1 C15 1.403(4)
O1 C14 1.414(3)
C2 C3 1.459(3)
C3 C4 1.377(3)
C4 C5 1.390(4)
C4 H4 0.9300
C5 C6 1.371(4)
C5 H5 0.9300
C6 C7 1.380(4)
C6 H6 0.9300
C7 H7 0.9300
C8 C9 1.375(4)
C8 C13 1.376(4)
C9 C10 1.380(4)
C9 H9 0.9300
C10 C11 1.356(5)
C10 H10 0.9300
C11 C12 1.371(5)
C11 H11 0.9300
C12 C13 1.388(4)
C12 H12 0.9300
C13 H13 0.9300
C14 H14A 0.9700
C14 H14B 0.9700
C15 H15A 0.9600
C15 H15B 0.9600
C15 H15C 0.9600
